data_4507290
loop_
_publ_author_name
'Masu, Hyuma'
'Tominaga, Masahide'
'Azumaya, Isao'

_publ_section_title
;
 Hydrogen-Bonded 1D Chains Formed from Adamantane-Based Bisphenols and
 Bispyridines: Influences of Substitution Groups on Phenol Ring
;
_journal_issue 2
_journal_name_full 'Crystal Growth &amp; Design'
_journal_page_first 752
_journal_paper_doi 10.1021/cg301462v
_journal_volume 13
_journal_year 2013
_chemical_formula_moiety 'C22 H22 Br2 O2, C12 H12 N2, O'
_chemical_formula_sum 'C34 H34 Br2 N2 O3'
_chemical_formula_weight 678.45
_chemical_name_systematic
;
 ?
;
_space_group_IT_number 2
_symmetry_cell_setting triclinic
_symmetry_space_group_name_Hall '-P 1'
_symmetry_space_group_name_H-M 'P -1'
_atom_sites_solution_hydrogens geom
_atom_sites_solution_primary direct
_atom_sites_solution_secondary difmap
_audit_creation_method SHELXL-97
_cell_angle_alpha 79.171(2)
_cell_angle_beta 82.682(2)
_cell_angle_gamma 73.440(2)
_cell_formula_units_Z 2
_cell_length_a 9.6666(14)
_cell_length_b 10.5148(15)
_cell_length_c 16.003(2)
_cell_measurement_reflns_used 4066
_cell_measurement_temperature 200
_cell_measurement_theta_max 26.98
_cell_measurement_theta_min 2.58
_cell_volume 1526.6(4)
_computing_cell_refinement 'APEX2 (Bruker AXS, 2006)'
_computing_data_collection 'APEX2 (Bruker AXS, 2006)'
_computing_data_reduction 'SAINT (Bruker AXS, 2004)'
_computing_molecular_graphics 'XSHEL (Bruker AXS,2002)'
_computing_publication_material 'XCIF (Bruker AXS, 2001)'
_computing_structure_refinement 'SHELXL-97 (Sheldrick, 1997)'
_computing_structure_solution 'SHELXS-97 (Sheldrick, 1997)'
_diffrn_ambient_temperature 200
_diffrn_detector_area_resol_mean 8.333
_diffrn_measured_fraction_theta_full 0.966
_diffrn_measured_fraction_theta_max 0.847
_diffrn_measurement_device_type 'Bruker APEXII CCD area detector'
_diffrn_measurement_method 'omega scans'
_diffrn_radiation_monochromator graphite
_diffrn_radiation_source 'fine-focus sealed tube'
_diffrn_radiation_type MoK\a
_diffrn_radiation_wavelength 0.71073
_diffrn_reflns_av_R_equivalents 0.0169
_diffrn_reflns_av_sigmaI/netI 0.0348
_diffrn_reflns_limit_h_max 12
_diffrn_reflns_limit_h_min -12
_diffrn_reflns_limit_k_max 12
_diffrn_reflns_limit_k_min -13
_diffrn_reflns_limit_l_max 20
_diffrn_reflns_limit_l_min -19
_diffrn_reflns_number 7559
_diffrn_reflns_theta_full 25.00
_diffrn_reflns_theta_max 27.24
_diffrn_reflns_theta_min 2.20
_exptl_absorpt_coefficient_mu 2.692
_exptl_absorpt_correction_T_max 0.6150
_exptl_absorpt_correction_T_min 0.4989
_exptl_absorpt_correction_type empirical
_exptl_absorpt_process_details
;
SADABS Sheldrick 1996
;
_exptl_crystal_colour colourless
_exptl_crystal_density_diffrn 1.476
_exptl_crystal_density_method 'not measured'
_exptl_crystal_description prismatic
_exptl_crystal_F_000 692
_exptl_crystal_size_max 0.30
_exptl_crystal_size_mid 0.30
_exptl_crystal_size_min 0.20
_refine_diff_density_max 0.586
_refine_diff_density_min -0.469
_refine_diff_density_rms 0.061
_refine_ls_extinction_method none
_refine_ls_goodness_of_fit_ref 1.037
_refine_ls_hydrogen_treatment constr
_refine_ls_matrix_type full
_refine_ls_number_parameters 380
_refine_ls_number_reflns 5798
_refine_ls_number_restraints 0
_refine_ls_restrained_S_all 1.037
_refine_ls_R_factor_all 0.0368
_refine_ls_R_factor_gt 0.0303
_refine_ls_shift/su_max 0.001
_refine_ls_shift/su_mean 0.000
_refine_ls_structure_factor_coef Fsqd
_refine_ls_weighting_details 'calc w=1/[\s^2^(Fo^2^)+(0.0336P)^2^+1.1569P] where P=(Fo^2^+2Fc^2^)/3'
_refine_ls_weighting_scheme calc
_refine_ls_wR_factor_gt 0.0784
_refine_ls_wR_factor_ref 0.0820
_reflns_number_gt 5060
_reflns_number_total 5798
_reflns_threshold_expression >2sigma(I)
_cod_data_source_file cg301462v_si_002.cif
_cod_data_source_block a1009262tom
_cod_depositor_comments
;
The following automatic conversions were performed:

'_symmetry_cell_setting' value 'Triclinic' changed to 'triclinic'
according to /home/saulius/struct/CIF-dictionaries/cif_core.dic
dictionary named 'cif_core.dic' version 2.4.2 from 2011-04-26.

Automatic conversion script
Id: cif_fix_values 1891 2012-01-12 08:04:46Z andrius 
;
_cod_original_sg_symbol_H-M 'P-1   '
_cod_database_code 4507290

loop_
_symmetry_equiv_pos_as_xyz
'x, y, z'
'-x, -y, -z'

loop_
_atom_site_label
_atom_site_type_symbol
_atom_site_fract_x
_atom_site_fract_y
_atom_site_fract_z
_atom_site_U_iso_or_equiv
_atom_site_adp_type
_atom_site_occupancy
_atom_site_symmetry_multiplicity
_atom_site_calc_flag
_atom_site_refinement_flags
_atom_site_disorder_assembly
_atom_site_disorder_group
O3A O 0.8574(18) 0.111(2) 0.4896(9) 0.238(10) Uani 0.431(16) 1 d P A -1
O3B O 0.9511(12) 0.0513(7) 0.4744(6) 0.133(4) Uani 0.569(16) 1 d P A -2
Br1 Br 0.81289(3) 0.27414(2) 0.238834(15) 0.03379(8) Uani 1 1 d . . .
Br2 Br 0.91308(3) 0.10453(3) 0.74902(2) 0.04839(10) Uani 1 1 d . . .
C1 C 0.3454(3) 0.3257(2) 0.65956(14) 0.0276(5) Uani 1 1 d . . .
H1A H 0.3039 0.3022 0.7169 0.033 Uiso 1 1 calc R . .
H1B H 0.4240 0.3640 0.6635 0.033 Uiso 1 1 calc R . .
C2 C 0.4044(2) 0.1982(2) 0.61734(14) 0.0243(5) Uani 1 1 d . . .
C3 C 0.4680(2) 0.2390(2) 0.52596(13) 0.0230(4) Uani 1 1 d . . .
H3A H 0.5488 0.2750 0.5290 0.028 Uiso 1 1 calc R . .
H3B H 0.5045 0.1598 0.4985 0.028 Uiso 1 1 calc R . .
C4 C 0.3549(2) 0.3449(2) 0.47131(13) 0.0240(4) Uani 1 1 d . . .
C5 C 0.2963(2) 0.4688(2) 0.51712(14) 0.0261(5) Uani 1 1 d . . .
H5A H 0.3746 0.5078 0.5208 0.031 Uiso 1 1 calc R . .
H5B H 0.2235 0.5360 0.4843 0.031 Uiso 1 1 calc R . .
C6 C 0.2297(2) 0.4293(2) 0.60716(14) 0.0285(5) Uani 1 1 d . . .
H6 H 0.1929 0.5093 0.6349 0.034 Uiso 1 1 calc R . .
C7 C 0.1052(3) 0.3704(3) 0.60086(15) 0.0324(5) Uani 1 1 d . . .
H7A H 0.0317 0.4366 0.5681 0.039 Uiso 1 1 calc R . .
H7B H 0.0616 0.3464 0.6575 0.039 Uiso 1 1 calc R . .
C8 C 0.2772(2) 0.1406(2) 0.61040(15) 0.0290(5) Uani 1 1 d . . .
H8A H 0.3124 0.0608 0.5836 0.035 Uiso 1 1 calc R . .
H8B H 0.2343 0.1153 0.6670 0.035 Uiso 1 1 calc R . .
C9 C 0.2292(2) 0.2836(2) 0.46722(14) 0.0272(5) Uani 1 1 d . . .
H9A H 0.1558 0.3480 0.4334 0.033 Uiso 1 1 calc R . .
H9B H 0.2648 0.2042 0.4399 0.033 Uiso 1 1 calc R . .
C10 C 0.1623(3) 0.2456(3) 0.55749(15) 0.0308(5) Uani 1 1 d . . .
H10 H 0.0821 0.2077 0.5538 0.037 Uiso 1 1 calc R . .
C11 C 0.5235(2) 0.0969(2) 0.66820(13) 0.0247(5) Uani 1 1 d . . .
C12 C 0.6448(2) 0.1343(2) 0.68240(14) 0.0275(5) Uani 1 1 d . . .
H12 H 0.6525 0.2206 0.6603 0.033 Uiso 1 1 calc R . .
C13 C 0.7541(2) 0.0454(2) 0.72878(15) 0.0285(5) Uani 1 1 d . . .
C14 C 0.7486(3) -0.0855(2) 0.76268(14) 0.0275(5) Uani 1 1 d . . .
C15 C 0.6290(3) -0.1237(2) 0.74802(15) 0.0320(5) Uani 1 1 d . . .
H15 H 0.6225 -0.2106 0.7694 0.038 Uiso 1 1 calc R . .
C16 C 0.5183(3) -0.0341(2) 0.70179(15) 0.0299(5) Uani 1 1 d . . .
H16 H 0.4391 -0.0623 0.6932 0.036 Uiso 1 1 calc R . .
C17 C 0.4202(2) 0.3856(2) 0.38132(13) 0.0239(4) Uani 1 1 d . . .
C18 C 0.5620(2) 0.3249(2) 0.35319(14) 0.0239(4) Uani 1 1 d . . .
H18 H 0.6200 0.2576 0.3901 0.029 Uiso 1 1 calc R . .
C19 C 0.6182(2) 0.3631(2) 0.27110(14) 0.0251(5) Uani 1 1 d . . .
C20 C 0.5374(3) 0.4645(2) 0.21375(14) 0.0273(5) Uani 1 1 d . . .
C21 C 0.3944(3) 0.5243(2) 0.24138(14) 0.0292(5) Uani 1 1 d . . .
H21 H 0.3364 0.5910 0.2042 0.035 Uiso 1 1 calc R . .
C22 C 0.3379(2) 0.4861(2) 0.32279(14) 0.0282(5) Uani 1 1 d . . .
H22 H 0.2426 0.5283 0.3393 0.034 Uiso 1 1 calc R . .
C23 C 0.9926(3) 0.6293(3) 0.15162(16) 0.0374(6) Uani 1 1 d . . .
H23 H 0.9299 0.6796 0.1898 0.045 Uiso 1 1 calc R . .
C24 C 1.0601(3) 0.4959(3) 0.17765(16) 0.0385(6) Uani 1 1 d . . .
H24 H 1.0409 0.4582 0.2338 0.046 Uiso 1 1 calc R . .
C25 C 1.1784(3) 0.4757(3) 0.04688(18) 0.0412(6) Uani 1 1 d . . .
H25 H 1.2433 0.4235 0.0105 0.049 Uiso 1 1 calc R . .
C26 C 1.1154(3) 0.6084(3) 0.01535(16) 0.0377(6) Uani 1 1 d . . .
H26 H 1.1378 0.6438 -0.0408 0.045 Uiso 1 1 calc R . .
C27 C 1.0184(3) 0.6884(2) 0.06823(15) 0.0320(5) Uani 1 1 d . . .
C28 C 0.9433(3) 0.8333(3) 0.03576(17) 0.0409(6) Uani 1 1 d . . .
H28A H 0.9414 0.8448 -0.0257 0.049 Uiso 1 1 calc R . .
H28B H 0.9991 0.8903 0.0478 0.049 Uiso 1 1 calc R . .
C29 C 0.7899(4) 0.8789(3) 0.0750(2) 0.0553(8) Uani 1 1 d . . .
H29A H 0.7388 0.8132 0.0716 0.066 Uiso 1 1 calc R . .
H29B H 0.7930 0.8822 0.1349 0.066 Uiso 1 1 calc R . .
C30 C 0.7065(3) 1.0152(3) 0.03221(17) 0.0411(6) Uani 1 1 d . . .
C31 C 0.6579(4) 1.0325(3) -0.04776(18) 0.0547(8) Uani 1 1 d . . .
H31 H 0.6774 0.9597 -0.0767 0.066 Uiso 1 1 calc R . .
C32 C 0.5809(4) 1.1572(3) -0.08460(17) 0.0494(8) Uani 1 1 d . . .
H32 H 0.5496 1.1662 -0.1385 0.059 Uiso 1 1 calc R . .
C33 C 0.5942(3) 1.2485(3) 0.03018(19) 0.0467(7) Uani 1 1 d . . .
H33 H 0.5726 1.3228 0.0579 0.056 Uiso 1 1 calc R . .
C34 C 0.6716(3) 1.1268(3) 0.07164(18) 0.0462(7) Uani 1 1 d . . .
H34 H 0.7001 1.1203 0.1260 0.055 Uiso 1 1 calc R . .
N1 N 1.1514(2) 0.4180(2) 0.12669(14) 0.0370(5) Uani 1 1 d . . .
N2 N 0.5487(2) 1.2658(2) -0.04682(14) 0.0408(5) Uani 1 1 d . . .
O1 O 0.85628(18) -0.16622(17) 0.80976(11) 0.0358(4) Uani 1 1 d . . .
H1 H 0.8387 -0.2388 0.8276 0.054 Uiso 1 1 calc R . .
O2 O 0.59965(19) 0.50028(17) 0.13526(10) 0.0368(4) Uani 1 1 d . . .
H2 H 0.5408 0.5609 0.1080 0.055 Uiso 1 1 calc R . .

loop_
_atom_site_aniso_label
_atom_site_aniso_U_11
_atom_site_aniso_U_22
_atom_site_aniso_U_33
_atom_site_aniso_U_23
_atom_site_aniso_U_13
_atom_site_aniso_U_12
O3A 0.138(11) 0.34(2) 0.173(12) -0.111(13) -0.074(9) 0.116(14)
O3B 0.112(8) 0.087(5) 0.220(9) -0.068(5) -0.093(6) 0.007(4)
Br1 0.02538(13) 0.03812(15) 0.02934(13) -0.00470(10) 0.00458(9) 0.00168(10)
Br2 0.03087(15) 0.04544(17) 0.0684(2) 0.00975(14) -0.01667(13) -0.01607(12)
C1 0.0273(12) 0.0314(13) 0.0222(11) -0.0054(9) 0.0010(9) -0.0057(10)
C2 0.0230(11) 0.0247(11) 0.0238(11) -0.0024(8) -0.0005(9) -0.0056(9)
C3 0.0215(11) 0.0228(11) 0.0228(10) -0.0039(8) 0.0008(8) -0.0038(9)
C4 0.0212(11) 0.0245(11) 0.0236(11) -0.0014(8) -0.0006(8) -0.0042(9)
C5 0.0226(11) 0.0247(11) 0.0277(11) -0.0030(9) -0.0008(9) -0.0025(9)
C6 0.0252(12) 0.0298(12) 0.0265(11) -0.0072(9) 0.0022(9) -0.0011(10)
C7 0.0212(11) 0.0423(14) 0.0266(12) -0.0002(10) 0.0027(9) -0.0027(10)
C8 0.0269(12) 0.0322(13) 0.0279(11) 0.0006(9) -0.0011(9) -0.0119(10)
C9 0.0244(11) 0.0299(12) 0.0267(11) -0.0027(9) -0.0028(9) -0.0072(10)
C10 0.0232(12) 0.0390(14) 0.0311(12) -0.0004(10) -0.0006(9) -0.0135(10)
C11 0.0252(11) 0.0255(11) 0.0213(10) -0.0024(8) 0.0016(9) -0.0059(9)
C12 0.0268(12) 0.0243(12) 0.0287(11) 0.0005(9) 0.0004(9) -0.0066(9)
C13 0.0223(11) 0.0300(12) 0.0316(12) -0.0020(9) -0.0002(9) -0.0070(9)
C14 0.0267(12) 0.0251(12) 0.0250(11) -0.0033(9) 0.0020(9) -0.0001(9)
C15 0.0374(14) 0.0226(12) 0.0339(13) 0.0011(9) -0.0022(10) -0.0086(10)
C16 0.0314(13) 0.0290(12) 0.0303(12) -0.0022(9) -0.0035(10) -0.0110(10)
C17 0.0236(11) 0.0246(11) 0.0225(11) -0.0036(8) -0.0004(9) -0.0057(9)
C18 0.0238(11) 0.0214(11) 0.0243(11) -0.0016(8) -0.0032(9) -0.0033(9)
C19 0.0210(11) 0.0240(11) 0.0272(11) -0.0062(9) 0.0007(9) -0.0011(9)
C20 0.0306(12) 0.0266(12) 0.0229(11) -0.0030(9) 0.0021(9) -0.0071(10)
C21 0.0292(12) 0.0270(12) 0.0262(11) 0.0016(9) -0.0044(9) -0.0021(10)
C22 0.0191(11) 0.0312(12) 0.0293(12) -0.0021(9) 0.0008(9) -0.0017(9)
C23 0.0409(15) 0.0341(14) 0.0294(12) 0.0002(10) 0.0025(11) -0.0035(11)
C24 0.0423(15) 0.0382(14) 0.0300(13) 0.0045(10) -0.0023(11) -0.0093(12)
C25 0.0362(15) 0.0366(15) 0.0432(15) -0.0043(11) 0.0052(12) -0.0028(12)
C26 0.0379(14) 0.0371(14) 0.0311(13) 0.0032(10) 0.0031(11) -0.0071(11)
C27 0.0303(13) 0.0294(13) 0.0333(13) 0.0031(10) -0.0033(10) -0.0079(10)
C28 0.0429(15) 0.0309(14) 0.0390(14) 0.0081(11) 0.0005(12) -0.0048(12)
C29 0.0517(19) 0.0408(17) 0.0504(17) 0.0120(13) 0.0075(14) 0.0068(14)
C30 0.0386(15) 0.0348(14) 0.0367(14) 0.0049(11) 0.0035(11) 0.0013(12)
C31 0.075(2) 0.0393(16) 0.0369(15) -0.0112(12) 0.0012(15) 0.0055(15)
C32 0.0586(19) 0.0534(18) 0.0242(13) -0.0015(12) -0.0028(12) 0.0009(15)
C33 0.0547(18) 0.0338(15) 0.0490(17) -0.0082(12) -0.0066(14) -0.0056(13)
C34 0.0546(18) 0.0444(17) 0.0383(15) -0.0020(12) -0.0146(13) -0.0094(14)
N1 0.0337(12) 0.0312(11) 0.0409(12) 0.0023(9) -0.0055(9) -0.0046(9)
N2 0.0391(13) 0.0357(12) 0.0352(12) 0.0047(9) 0.0027(10) 0.0005(10)
O1 0.0306(9) 0.0264(9) 0.0428(10) 0.0036(7) -0.0064(8) 0.0000(7)
O2 0.0361(10) 0.0363(10) 0.0251(8) 0.0043(7) 0.0054(7) 0.0018(8)

loop_
_atom_type_symbol
_atom_type_description
_atom_type_scat_dispersion_real
_atom_type_scat_dispersion_imag
_atom_type_scat_source
C C 0.0033 0.0016 'International Tables Vol C Tables 4.2.6.8 and 6.1.1.4'
H H 0.0000 0.0000 'International Tables Vol C Tables 4.2.6.8 and 6.1.1.4'
N N 0.0061 0.0033 'International Tables Vol C Tables 4.2.6.8 and 6.1.1.4'
O O 0.0106 0.0060 'International Tables Vol C Tables 4.2.6.8 and 6.1.1.4'
Br Br -0.2901 2.4595 'International Tables Vol C Tables 4.2.6.8 and 6.1.1.4'

loop_
_geom_angle_atom_site_label_1
_geom_angle_atom_site_label_2
_geom_angle_atom_site_label_3
_geom_angle
C6 C1 C2 110.28(18)
C6 C1 H1A 109.6
C2 C1 H1A 109.6
C6 C1 H1B 109.6
C2 C1 H1B 109.6
H1A C1 H1B 108.1
C11 C2 C8 112.52(18)
C11 C2 C3 109.23(17)
C8 C2 C3 107.92(18)
C11 C2 C1 110.11(18)
C8 C2 C1 108.60(18)
C3 C2 C1 108.36(18)
C4 C3 C2 112.33(17)
C4 C3 H3A 109.1
C2 C3 H3A 109.1
C4 C3 H3B 109.1
C2 C3 H3B 109.1
H3A C3 H3B 107.9
C17 C4 C9 110.44(18)
C17 C4 C3 111.64(17)
C9 C4 C3 107.57(18)
C17 C4 C5 110.32(18)
C9 C4 C5 108.58(18)
C3 C4 C5 108.17(17)
C6 C5 C4 110.74(18)
C6 C5 H5A 109.5
C4 C5 H5A 109.5
C6 C5 H5B 109.5
C4 C5 H5B 109.5
H5A C5 H5B 108.1
C7 C6 C1 110.0(2)
C7 C6 C5 109.24(19)
C1 C6 C5 109.51(18)
C7 C6 H6 109.3
C1 C6 H6 109.3
C5 C6 H6 109.3
C6 C7 C10 109.47(19)
C6 C7 H7A 109.8
C10 C7 H7A 109.8
C6 C7 H7B 109.8
C10 C7 H7B 109.8
H7A C7 H7B 108.2
C10 C8 C2 110.23(19)
C10 C8 H8A 109.6
C2 C8 H8A 109.6
C10 C8 H8B 109.6
C2 C8 H8B 109.6
H8A C8 H8B 108.1
C10 C9 C4 110.19(18)
C10 C9 H9A 109.6
C4 C9 H9A 109.6
C10 C9 H9B 109.6
C4 C9 H9B 109.6
H9A C9 H9B 108.1
C7 C10 C9 109.96(19)
C7 C10 C8 109.4(2)
C9 C10 C8 109.70(19)
C7 C10 H10 109.2
C9 C10 H10 109.2
C8 C10 H10 109.2
C16 C11 C12 117.1(2)
C16 C11 C2 123.1(2)
C12 C11 C2 119.8(2)
C13 C12 C11 121.2(2)
C13 C12 H12 119.4
C11 C12 H12 119.4
C12 C13 C14 121.7(2)
C12 C13 Br2 119.12(18)
C14 C13 Br2 119.16(18)
O1 C14 C15 123.7(2)
O1 C14 C13 118.9(2)
C15 C14 C13 117.3(2)
C14 C15 C16 121.1(2)
C14 C15 H15 119.5
C16 C15 H15 119.5
C11 C16 C15 121.5(2)
C11 C16 H16 119.2
C15 C16 H16 119.2
C18 C17 C22 116.8(2)
C18 C17 C4 122.35(19)
C22 C17 C4 120.86(19)
C19 C18 C17 121.2(2)
C19 C18 H18 119.4
C17 C18 H18 119.4
C18 C19 C20 122.0(2)
C18 C19 Br1 117.96(17)
C20 C19 Br1 120.08(17)
O2 C20 C19 119.3(2)
O2 C20 C21 123.7(2)
C19 C20 C21 117.0(2)
C22 C21 C20 121.2(2)
C22 C21 H21 119.4
C20 C21 H21 119.4
C21 C22 C17 121.8(2)
C21 C22 H22 119.1
C17 C22 H22 119.1
C24 C23 C27 119.7(2)
C24 C23 H23 120.1
C27 C23 H23 120.1
N1 C24 C23 123.5(2)
N1 C24 H24 118.3
C23 C24 H24 118.3
N1 C25 C26 123.7(2)
N1 C25 H25 118.2
C26 C25 H25 118.2
C25 C26 C27 119.3(2)
C25 C26 H26 120.3
C27 C26 H26 120.3
C26 C27 C23 117.0(2)
C26 C27 C28 121.2(2)
C23 C27 C28 121.8(2)
C27 C28 C29 113.4(2)
C27 C28 H28A 108.9
C29 C28 H28A 108.9
C27 C28 H28B 108.9
C29 C28 H28B 108.9
H28A C28 H28B 107.7
C30 C29 C28 113.4(2)
C30 C29 H29A 108.9
C28 C29 H29A 108.9
C30 C29 H29B 108.9
C28 C29 H29B 108.9
H29A C29 H29B 107.7
C34 C30 C31 116.7(2)
C34 C30 C29 121.9(3)
C31 C30 C29 121.4(3)
C32 C31 C30 120.1(3)
C32 C31 H31 120.0
C30 C31 H31 120.0
N2 C32 C31 123.2(3)
N2 C32 H32 118.4
C31 C32 H32 118.4
N2 C33 C34 123.9(3)
N2 C33 H33 118.1
C34 C33 H33 118.1
C30 C34 C33 119.6(3)
C30 C34 H34 120.2
C33 C34 H34 120.2
C24 N1 C25 116.7(2)
C33 N2 C32 116.5(2)
C14 O1 H1 109.5
C20 O2 H2 109.5

loop_
_geom_bond_atom_site_label_1
_geom_bond_atom_site_label_2
_geom_bond_distance
Br1 C19 1.901(2)
Br2 C13 1.898(2)
C1 C6 1.530(3)
C1 C2 1.545(3)
C1 H1A 0.9700
C1 H1B 0.9700
C2 C11 1.529(3)
C2 C8 1.540(3)
C2 C3 1.545(3)
C3 C4 1.543(3)
C3 H3A 0.9700
C3 H3B 0.9700
C4 C17 1.532(3)
C4 C9 1.543(3)
C4 C5 1.545(3)
C5 C6 1.534(3)
C5 H5A 0.9700
C5 H5B 0.9700
C6 C7 1.523(3)
C6 H6 0.9800
C7 C10 1.530(3)
C7 H7A 0.9700
C7 H7B 0.9700
C8 C10 1.536(3)
C8 H8A 0.9700
C8 H8B 0.9700
C9 C10 1.535(3)
C9 H9A 0.9700
C9 H9B 0.9700
C10 H10 0.9800
C11 C16 1.394(3)
C11 C12 1.395(3)
C12 C13 1.384(3)
C12 H12 0.9300
C13 C14 1.395(3)
C14 O1 1.352(3)
C14 C15 1.387(3)
C15 C16 1.395(3)
C15 H15 0.9300
C16 H16 0.9300
C17 C18 1.393(3)
C17 C22 1.402(3)
C18 C19 1.388(3)
C18 H18 0.9300
C19 C20 1.389(3)
C20 O2 1.356(3)
C20 C21 1.398(3)
C21 C22 1.380(3)
C21 H21 0.9300
C22 H22 0.9300
C23 C24 1.377(4)
C23 C27 1.386(3)
C23 H23 0.9300
C24 N1 1.331(3)
C24 H24 0.9300
C25 N1 1.335(3)
C25 C26 1.379(4)
C25 H25 0.9300
C26 C27 1.386(4)
C26 H26 0.9300
C27 C28 1.512(3)
C28 C29 1.515(4)
C28 H28A 0.9700
C28 H28B 0.9700
C29 C30 1.511(4)
C29 H29A 0.9700
C29 H29B 0.9700
C30 C34 1.374(4)
C30 C31 1.381(4)
C31 C32 1.373(4)
C31 H31 0.9300
C32 N2 1.333(4)
C32 H32 0.9300
C33 N2 1.324(4)
C33 C34 1.378(4)
C33 H33 0.9300
C34 H34 0.9300
O1 H1 0.8200
O2 H2 0.8200
